data_2239814
loop_
_publ_author_name
'Zhang, Miao'
'Xiong, Xu-Jie'

_publ_section_title
;
 Crystal structure of bis[1-(naphthalen-1-ylmethyl)pyridinium]
 bis(2,2-dicyanoethene-1,1-dithiolato-\k^2^<i>S</i>,<i>S</i>')nickelate(II)
;
_journal_coeditor_code KP2472
_journal_issue 8
_journal_name_full 'Acta Crystallographica Section E'
_journal_page_first 115
_journal_page_last 117
_journal_paper_doi 10.1107/S1600536814017012
_journal_volume 70
_journal_year 2014
_chemical_formula_iupac '(C16 H14 N)2 [Ni (C4 N2 S2)2]'
_chemical_formula_moiety '2(C16 H14 N +), C8 N4 Ni S4 2-'
_chemical_formula_structural 'C40 H28 N6 Ni S4'
_chemical_formula_sum 'C40 H28 N6 Ni S4'
_chemical_formula_weight 779.63
_chemical_name_systematic
;
Bis[1-(naphthalen-1-ylmethyl)pyridinium]
bis(2,2-dicyanoethene-1,1-dithiolato-\k^2^<i>S</i>,<i>S</i>')nickelate(II)
;
_space_group_IT_number 14
_symmetry_cell_setting monoclinic
_symmetry_space_group_name_Hall '-P 2ybc'
_symmetry_space_group_name_H-M 'P 1 21/c 1'
_atom_sites_solution_hydrogens geom
_atom_sites_solution_primary direct
_atom_sites_solution_secondary difmap
_audit_creation_method SHELXL-1997
_cell_angle_alpha 90.00
_cell_angle_beta 91.808(4)
_cell_angle_gamma 90.00
_cell_formula_units_Z 2
_cell_length_a 11.876(3)
_cell_length_b 9.025(3)
_cell_length_c 17.465(5)
_cell_measurement_reflns_used 1994
_cell_measurement_temperature 291(2)
_cell_measurement_theta_max 22.65
_cell_measurement_theta_min 2.54
_cell_volume 1871.0(9)
_computing_cell_refinement 'SMART (Bruker, 2000)'
_computing_data_collection 'SMART (Bruker, 2000)'
_computing_data_reduction 'SAINT (Bruker, 2000)'
_computing_molecular_graphics 'SHELXTL (Sheldrick, 2008)'
_computing_publication_material 'SHELXTL (Sheldrick, 2008)'
_computing_structure_refinement 'SHELXTL (Sheldrick, 2008)'
_computing_structure_solution 'SHELXTL (Sheldrick, 2008)'
_diffrn_ambient_temperature 291(2)
_diffrn_measured_fraction_theta_full 0.996
_diffrn_measured_fraction_theta_max 0.996
_diffrn_measurement_device_type 'Bruker SMART CCD area detector'
_diffrn_measurement_method '\f and \w scans'
_diffrn_radiation_monochromator graphite
_diffrn_radiation_source 'fine-focus sealed tube'
_diffrn_radiation_type MoK\a
_diffrn_radiation_wavelength 0.71073
_diffrn_reflns_av_R_equivalents 0.0308
_diffrn_reflns_av_sigmaI/netI 0.0351
_diffrn_reflns_limit_h_max 14
_diffrn_reflns_limit_h_min -13
_diffrn_reflns_limit_k_max 10
_diffrn_reflns_limit_k_min -9
_diffrn_reflns_limit_l_max 20
_diffrn_reflns_limit_l_min -20
_diffrn_reflns_number 9345
_diffrn_reflns_theta_full 25.00
_diffrn_reflns_theta_max 25.00
_diffrn_reflns_theta_min 2.33
_exptl_absorpt_coefficient_mu 0.780
_exptl_absorpt_correction_T_max 0.843
_exptl_absorpt_correction_T_min 0.762
_exptl_absorpt_correction_type multi-scan
_exptl_absorpt_process_details
;
(<i>SADABS</i>; Bruker, 2000)
;
_exptl_crystal_colour Brown
_exptl_crystal_density_diffrn 1.384
_exptl_crystal_density_method 'not measured'
_exptl_crystal_description block
_exptl_crystal_F_000 804
_exptl_crystal_size_max 0.36
_exptl_crystal_size_mid 0.30
_exptl_crystal_size_min 0.21
_refine_diff_density_max 0.206
_refine_diff_density_min -0.153
_refine_ls_extinction_method none
_refine_ls_goodness_of_fit_ref 1.038
_refine_ls_hydrogen_treatment constr
_refine_ls_matrix_type full
_refine_ls_number_parameters 232
_refine_ls_number_reflns 3283
_refine_ls_number_restraints 0
_refine_ls_restrained_S_all 1.038
_refine_ls_R_factor_all 0.0669
_refine_ls_R_factor_gt 0.0399
_refine_ls_shift/su_max 0.000
_refine_ls_shift/su_mean 0.000
_refine_ls_structure_factor_coef Fsqd
_refine_ls_weighting_details 'calc w=1/[\s^2^(Fo^2^)+(0.0460P)^2^+0.1262P] where P=(Fo^2^+2Fc^2^)/3'
_refine_ls_weighting_scheme calc
_refine_ls_wR_factor_gt 0.0912
_refine_ls_wR_factor_ref 0.1022
_reflns_number_gt 2228
_reflns_number_total 3283
_reflns_threshold_expression I>2\s(I)
_cod_data_source_file kp2472sup1.cif
_cod_data_source_block I
_cod_original_sg_symbol_H-M 'P 21/c'
_cod_database_code 2239814
_cod_database_fobs_code 2239814

loop_
_symmetry_equiv_pos_as_xyz
'x, y, z'
'-x, y+1/2, -z+1/2'
'-x, -y, -z'
'x, -y-1/2, z-1/2'

loop_
_atom_site_type_symbol
_atom_site_label
_atom_site_fract_x
_atom_site_fract_y
_atom_site_fract_z
_atom_site_U_iso_or_equiv
_atom_site_adp_type
_atom_site_calc_flag
_atom_site_refinement_flags
_atom_site_occupancy
_atom_site_symmetry_multiplicity
Ni Ni1 0.0000 0.0000 0.0000 0.06043(19) Uani d S 1 2
S S1 0.03025(7) 0.02841(8) 0.12405(4) 0.0697(2) Uani d . 1 1
S S2 0.08762(7) 0.21679(9) 0.00355(4) 0.0709(2) Uani d . 1 1
N N1 0.2232(3) 0.5408(4) 0.11604(17) 0.1156(12) Uani d . 1 1
N N2 0.1247(3) 0.2483(3) 0.29836(16) 0.0963(9) Uani d . 1 1
N N3 0.2381(2) 0.7148(3) 0.42980(16) 0.0805(7) Uani d . 1 1
C C1 0.0909(2) 0.1950(3) 0.10140(14) 0.0616(7) Uani d . 1 1
C C2 0.1329(2) 0.2957(3) 0.15460(14) 0.0628(7) Uani d . 1 1
C C3 0.1819(3) 0.4313(4) 0.13254(16) 0.0792(9) Uani d . 1 1
C C4 0.1274(3) 0.2685(3) 0.23417(17) 0.0704(8) Uani d . 1 1
C C5 0.4644(3) 0.7646(4) 0.4864(2) 0.1009(11) Uani d . 1 1
H H5 0.4408 0.7981 0.4382 0.121 Uiso calc R 1 1
C C6 0.5731(3) 0.8033(5) 0.5164(3) 0.1080(13) Uani d . 1 1
H H6 0.6212 0.8604 0.4875 0.130 Uiso calc R 1 1
C C7 0.6062(3) 0.7565(4) 0.5872(2) 0.1045(12) Uani d . 1 1
H H7 0.6768 0.7843 0.6069 0.125 Uiso calc R 1 1
C C8 0.5373(3) 0.6678(4) 0.6314(2) 0.0817(9) Uani d . 1 1
C C9 0.5710(3) 0.6177(4) 0.7054(2) 0.0983(11) Uani d . 1 1
H H9 0.6410 0.6467 0.7255 0.118 Uiso calc R 1 1
C C10 0.5068(4) 0.5308(5) 0.7473(3) 0.1114(13) Uani d . 1 1
H H10 0.5314 0.4992 0.7956 0.134 Uiso calc R 1 1
C C11 0.4017(4) 0.4881(5) 0.7169(3) 0.1169(14) Uani d . 1 1
H H11 0.3563 0.4266 0.7455 0.140 Uiso calc R 1 1
C C12 0.3642(3) 0.5342(4) 0.6470(2) 0.0957(11) Uani d . 1 1
H H12 0.2933 0.5047 0.6286 0.115 Uiso calc R 1 1
C C13 0.4307(3) 0.6261(3) 0.6015(2) 0.0769(9) Uani d . 1 1
C C14 0.3947(3) 0.6786(4) 0.5280(2) 0.0812(9) Uani d . 1 1
C C15 0.2770(3) 0.6348(4) 0.4999(2) 0.1096(13) Uani d . 1 1
H H15A 0.2759 0.5292 0.4895 0.131 Uiso calc R 1 1
H H15B 0.2246 0.6539 0.5402 0.131 Uiso calc R 1 1
C C16 0.2514(4) 0.6590(5) 0.3620(3) 0.1198(14) Uani d . 1 1
H H16 0.2866 0.5676 0.3573 0.144 Uiso calc R 1 1
C C17 0.2150(5) 0.7315(7) 0.2989(3) 0.1362(19) Uani d . 1 1
H H17 0.2264 0.6917 0.2506 0.163 Uiso calc R 1 1
C C18 0.1615(4) 0.8632(6) 0.3060(3) 0.1177(15) Uani d . 1 1
H H18 0.1346 0.9136 0.2627 0.141 Uiso calc R 1 1
C C19 0.1477(3) 0.9203(4) 0.3761(3) 0.1004(11) Uani d . 1 1
H H19 0.1118 1.0109 0.3821 0.120 Uiso calc R 1 1
C C20 0.1868(3) 0.8436(4) 0.43750(19) 0.0822(9) Uani d . 1 1
H H20 0.1775 0.8821 0.4863 0.099 Uiso calc R 1 1

loop_
_atom_site_aniso_label
_atom_site_aniso_U_11
_atom_site_aniso_U_22
_atom_site_aniso_U_33
_atom_site_aniso_U_12
_atom_site_aniso_U_13
_atom_site_aniso_U_23
Ni1 0.0607(3) 0.0696(4) 0.0503(3) 0.0003(3) -0.0087(2) -0.0033(2)
S1 0.0793(5) 0.0764(5) 0.0527(4) -0.0091(4) -0.0100(4) 0.0017(4)
S2 0.0824(5) 0.0771(5) 0.0528(4) -0.0074(4) -0.0057(4) -0.0001(4)
N1 0.173(3) 0.094(2) 0.080(2) -0.040(2) -0.010(2) 0.0011(17)
N2 0.130(3) 0.097(2) 0.0603(16) 0.0021(18) -0.0146(16) -0.0046(15)
N3 0.0765(18) 0.083(2) 0.0818(19) -0.0104(15) -0.0064(15) 0.0020(16)
C1 0.0571(16) 0.0696(18) 0.0577(15) 0.0041(14) -0.0062(13) -0.0005(14)
C2 0.0666(18) 0.0695(19) 0.0517(16) -0.0009(15) -0.0079(13) -0.0009(14)
C3 0.100(3) 0.081(2) 0.0552(18) -0.008(2) -0.0128(17) -0.0031(17)
C4 0.076(2) 0.072(2) 0.0625(19) 0.0008(16) -0.0157(15) -0.0052(16)
C5 0.079(2) 0.106(3) 0.118(3) -0.009(2) -0.004(2) 0.026(2)
C6 0.068(2) 0.118(3) 0.139(4) -0.026(2) 0.012(2) 0.022(3)
C7 0.079(3) 0.111(3) 0.122(3) -0.014(2) -0.011(2) 0.005(3)
C8 0.065(2) 0.071(2) 0.109(3) -0.0020(17) 0.005(2) -0.004(2)
C9 0.084(3) 0.102(3) 0.108(3) 0.007(2) -0.015(2) 0.006(2)
C10 0.103(3) 0.127(3) 0.104(3) 0.017(3) -0.005(3) 0.019(3)
C11 0.097(3) 0.120(3) 0.133(4) 0.010(3) 0.003(3) 0.047(3)
C12 0.070(2) 0.100(3) 0.117(3) 0.000(2) -0.002(2) 0.028(2)
C13 0.064(2) 0.0643(19) 0.103(2) 0.0054(16) 0.0043(19) 0.0066(18)
C14 0.063(2) 0.077(2) 0.103(2) -0.0091(17) -0.0005(18) 0.0121(19)
C15 0.086(3) 0.119(3) 0.122(3) -0.025(2) -0.024(2) 0.046(3)
C16 0.143(4) 0.103(3) 0.114(3) 0.002(3) 0.019(3) -0.020(3)
C17 0.184(5) 0.153(5) 0.073(3) -0.048(4) 0.010(3) -0.032(3)
C18 0.117(4) 0.140(4) 0.094(3) -0.035(3) -0.030(3) 0.034(3)
C19 0.095(3) 0.095(3) 0.111(3) -0.003(2) -0.007(2) 0.012(3)
C20 0.088(2) 0.086(2) 0.072(2) -0.013(2) -0.0014(18) -0.0120(19)

loop_
_atom_type_symbol
_atom_type_description
_atom_type_scat_dispersion_real
_atom_type_scat_dispersion_imag
_atom_type_scat_source
C C 0.0033 0.0016 'International Tables Vol C Tables 4.2.6.8 and 6.1.1.4'
H H 0.0000 0.0000 'International Tables Vol C Tables 4.2.6.8 and 6.1.1.4'
N N 0.0061 0.0033 'International Tables Vol C Tables 4.2.6.8 and 6.1.1.4'
S S 0.1246 0.1234 'International Tables Vol C Tables 4.2.6.8 and 6.1.1.4'
Ni Ni 0.3393 1.1124 'International Tables Vol C Tables 4.2.6.8 and 6.1.1.4'

loop_
_geom_angle_atom_site_label_1
_geom_angle_atom_site_label_2
_geom_angle_atom_site_label_3
_geom_angle_site_symmetry_1
_geom_angle_site_symmetry_3
_geom_angle
S1 Ni1 S1 3 . 180.00(4)
S1 Ni1 S2 3 3 78.91(3)
S1 Ni1 S2 . 3 101.09(3)
S1 Ni1 S2 3 . 101.09(3)
S1 Ni1 S2 . . 78.91(3)
S2 Ni1 S2 3 . 180.00(4)
C1 S1 Ni1 . . 86.09(9)
C1 S2 Ni1 . . 85.56(10)
C16 N3 C20 . . 120.2(3)
C16 N3 C15 . . 121.3(4)
C20 N3 C15 . . 118.5(3)
C2 C1 S1 . . 124.5(2)
C2 C1 S2 . . 126.1(2)
S1 C1 S2 . . 109.42(15)
C1 C2 C3 . . 121.9(2)
C1 C2 C4 . . 121.3(3)
C3 C2 C4 . . 116.8(3)
N1 C3 C2 . . 178.5(4)
N2 C4 C2 . . 178.7(4)
C14 C5 C6 . . 120.3(4)
C14 C5 H5 . . 119.9
C6 C5 H5 . . 119.9
C7 C6 C5 . . 119.6(3)
C7 C6 H6 . . 120.2
C5 C6 H6 . . 120.2
C6 C7 C8 . . 121.7(4)
C6 C7 H7 . . 119.1
C8 C7 H7 . . 119.1
C7 C8 C13 . . 119.0(3)
C7 C8 C9 . . 122.3(3)
C13 C8 C9 . . 118.6(3)
C10 C9 C8 . . 122.7(4)
C10 C9 H9 . . 118.6
C8 C9 H9 . . 118.6
C9 C10 C11 . . 118.4(4)
C9 C10 H10 . . 120.8
C11 C10 H10 . . 120.8
C12 C11 C10 . . 121.6(4)
C12 C11 H11 . . 119.2
C10 C11 H11 . . 119.2
C11 C12 C13 . . 121.1(4)
C11 C12 H12 . . 119.5
C13 C12 H12 . . 119.5
C8 C13 C12 . . 117.5(3)
C8 C13 C14 . . 119.2(3)
C12 C13 C14 . . 123.2(3)
C5 C14 C13 . . 120.1(3)
C5 C14 C15 . . 122.9(3)
C13 C14 C15 . . 117.0(3)
N3 C15 C14 . . 113.6(3)
N3 C15 H15A . . 108.8
C14 C15 H15A . . 108.8
N3 C15 H15B . . 108.8
C14 C15 H15B . . 108.8
H15A C15 H15B . . 107.7
N3 C16 C17 . . 120.9(4)
N3 C16 H16 . . 119.5
C17 C16 H16 . . 119.5
C16 C17 C18 . . 119.4(4)
C16 C17 H17 . . 120.3
C18 C17 H17 . . 120.3
C19 C18 C17 . . 119.4(4)
C19 C18 H18 . . 120.3
C17 C18 H18 . . 120.3
C18 C19 C20 . . 118.7(4)
C18 C19 H19 . . 120.7
C20 C19 H19 . . 120.7
N3 C20 C19 . . 121.3(3)
N3 C20 H20 . . 119.3
C19 C20 H20 . . 119.3

loop_
_geom_bond_atom_site_label_1
_geom_bond_atom_site_label_2
_geom_bond_site_symmetry_2
_geom_bond_distance
Ni1 S1 3 2.2000(9)
Ni1 S1 . 2.2000(9)
Ni1 S2 3 2.2160(9)
Ni1 S2 . 2.2160(9)
S1 C1 . 1.718(3)
S2 C1 . 1.719(3)
N1 C3 . 1.144(4)
N2 C4 . 1.137(3)
N3 C16 . 1.300(5)
N3 C20 . 1.321(4)
N3 C15 . 1.482(4)
C1 C2 . 1.382(4)
C2 C3 . 1.414(4)
C2 C4 . 1.415(4)
C5 C14 . 1.361(4)
C5 C6 . 1.421(5)
C5 H5 . 0.9300
C6 C7 . 1.353(5)
C6 H6 . 0.9300
C7 C8 . 1.395(5)
C7 H7 . 0.9300
C8 C13 . 1.406(4)
C8 C9 . 1.415(5)
C9 C10 . 1.329(5)
C9 H9 . 0.9300
C10 C11 . 1.395(6)
C10 H10 . 0.9300
C11 C12 . 1.353(5)
C11 H11 . 0.9300
C12 C13 . 1.409(4)
C12 H12 . 0.9300
C13 C14 . 1.420(4)
C14 C15 . 1.519(4)
C15 H15A . 0.9700
C15 H15B . 0.9700
C16 C17 . 1.342(6)
C16 H16 . 0.9300
C17 C18 . 1.355(6)
C17 H17 . 0.9300
C18 C19 . 1.344(5)
C18 H18 . 0.9300
C19 C20 . 1.346(5)
C19 H19 . 0.9300
C20 H20 . 0.9300

loop_
_geom_hbond_atom_site_label_D
_geom_hbond_atom_site_label_H
_geom_hbond_atom_site_label_A
_geom_hbond_site_symmetry_A
_geom_hbond_distance_DH
_geom_hbond_distance_HA
_geom_hbond_distance_DA
_geom_hbond_angle_DHA
_geom_hbond_publ_flag
C19 H19 N2 1_565 0.930 2.600 3.265(5) 129.0 y
C20 H20 N1 4_576 0.930 2.420 3.304(5) 160.0 y
C15 H15B Ni1 2 0.97 3.07 3.508(4) 109 y
